data_1523434
loop_
_publ_author_name
'Daams, J.L.C.'
'van Vucht, J.H.N.'

_publ_section_title
;
 Contribution to the system Mg-Au-Hg
;
_journal_name_full 'Philips Journal of Research'
_journal_page_first 275
_journal_page_last 292
_journal_volume 39
_journal_year 1984
_chemical_formula_sum 'Hg Mg2'
_space_group_IT_number 62
_symmetry_space_group_name_Hall '-P 2ac 2n'
_symmetry_space_group_name_H-M 'P n m a'
_cell_angle_alpha 90
_cell_angle_beta 90
_cell_angle_gamma 90
_cell_formula_units_Z 4
_cell_length_a 6.219
_cell_length_b 4.617
_cell_length_c 8.799
_cell_volume 252.647
_citation_journal_id_ASTM PHJRD9
_cod_data_source_file Daams_PHJRD9_1984_633.cif
_cod_data_source_block Hg1Mg2
_cod_original_cell_volume 252.6468
_cod_original_formula_sum 'Hg1 Mg2'
_cod_database_code 1523434

loop_
_symmetry_equiv_pos_as_xyz
x,y,z
-x+1/2,-y,z+1/2
x+1/2,-y+1/2,-z+1/2
-x,y+1/2,-z
-x,-y,-z
x-1/2,y,-z-1/2
-x-1/2,y-1/2,z-1/2
x,-y-1/2,z

loop_
_atom_site_label
_atom_site_type_symbol
_atom_site_fract_x
_atom_site_fract_y
_atom_site_fract_z
_atom_site_occupancy
_atom_site_U_iso_or_equiv
Hg1 Hg 0.281 0.25 0.123 1 0.0
Mg2 Mg 0.442 0.25 0.788 1 0.0
Mg1 Mg 0.816 0.25 0.055 1 0.0
